data_4113263
loop_
_publ_author_name
'Masaya Ichikawa'
'Masaki Takahashi'
'Sakae Aoyagi'
'Chihiro Kibayashi'

_publ_contact_author_address
;
School of Pharmacy, Tokyo University of Pharmacy and Life Science,
Horinouchi Hachioji, Tokyo, 192-0392, Japan
;
_publ_contact_author_email ' kibayasi@ps.toyaku.ac.jp '
_publ_contact_author_name 'Chihiro Kubayashi '
_publ_section_title
;
 Total Synthesis of (-)-Incarvilline, (+)-Incarvine C, and
 (-)-Incarvillateine
;
_journal_name_full 'Journal of the American Chemical Society'
_journal_page_first 16553
_journal_page_last 16558
_journal_paper_doi 10.1021/ja0401702
_journal_volume 126
_journal_year 2004
_chemical_formula_moiety 'C36 H36 O12 S2'
_chemical_formula_sum 'C36 H36 O12 S2'
_chemical_formula_weight 724.77
_chemical_name_systematic
; 
 Dimethyl 
 2,4-Bis(3-methoxy-4-{[(4-methylphenyl)sulfonyl]oxy}phenyl)-1,3-cyclobutanedi 
 carboxylate
 
;
_space_group_IT_number 14
_symmetry_cell_setting monoclinic
_symmetry_space_group_name_Hall '-P 2ybc'
_symmetry_space_group_name_H-M 'P 1 21/c 1'
_atom_sites_solution_hydrogens geom
_atom_sites_solution_primary direct
_atom_sites_solution_secondary difmap
_cell_angle_alpha 90.00
_cell_angle_beta 91.455(7)
_cell_angle_gamma 90.00
_cell_formula_units_Z 2
_cell_length_a 13.8720(6)
_cell_length_b 16.940(3)
_cell_length_c 8.902(2)
_cell_measurement_reflns_used 4185
_cell_measurement_temperature 293(2)
_cell_measurement_theta_max 27.18
_cell_measurement_theta_min 1.90
_cell_volume 2091.2(6)
_computing_cell_refinement
;        
DIP2000 software 'DENZO' (Otwinowski & Minor, 1996) 
;
_computing_data_collection
;
DIP2000 software Xpress (MAC Science, 1989)
;
_computing_data_reduction
;
DIP2000 software 'DENZO' (Otwinowski & Minor, 1996) 
;
_computing_molecular_graphics 'maXus (Mackay et al., 1999)'
_computing_publication_material 'maXus (Mackay et al., 1999)'
_computing_structure_refinement 'SHELXL-97 (Sheldrick, 1997)'
_computing_structure_solution 'SIR97 (Altomare, et al, 1999)'
_diffrn_ambient_temperature 293(2)
_diffrn_measured_fraction_theta_full 0.898
_diffrn_measured_fraction_theta_max 0.898
_diffrn_measurement_device_type 'Mac Science DIP2000'
_diffrn_measurement_method ' phi scans '
_diffrn_radiation_monochromator graphite
_diffrn_radiation_source 'fine-focus sealed tube'
_diffrn_radiation_type MoK\a
_diffrn_radiation_wavelength 0.71073
_diffrn_reflns_av_R_equivalents 0.042
_diffrn_reflns_av_sigmaI/netI 0.0386
_diffrn_reflns_limit_h_max 17
_diffrn_reflns_limit_h_min -17
_diffrn_reflns_limit_k_max 0
_diffrn_reflns_limit_k_min -21
_diffrn_reflns_limit_l_max 10
_diffrn_reflns_limit_l_min 0
_diffrn_reflns_number 4185
_diffrn_reflns_theta_full 27.18
_diffrn_reflns_theta_max 27.18
_diffrn_reflns_theta_min 1.90
_exptl_absorpt_coefficient_mu 0.181
_exptl_absorpt_correction_type none
_exptl_crystal_colour colourless
_exptl_crystal_density_diffrn 1.151
_exptl_crystal_description prism
_exptl_crystal_F_000 760
_exptl_crystal_size_max 0.45
_exptl_crystal_size_mid 0.35
_exptl_crystal_size_min 0.20
_refine_diff_density_max 0.395
_refine_diff_density_min -0.619
_refine_diff_density_rms 0.125
_refine_ls_extinction_method none
_refine_ls_goodness_of_fit_ref 0.952
_refine_ls_hydrogen_treatment mixed
_refine_ls_matrix_type full
_refine_ls_number_parameters 229
_refine_ls_number_reflns 4185
_refine_ls_number_restraints 0
_refine_ls_restrained_S_all 0.952
_refine_ls_R_factor_all 0.0907
_refine_ls_R_factor_gt 0.0683
_refine_ls_shift/su_max 0.000
_refine_ls_shift/su_mean 0.000
_refine_ls_structure_factor_coef Fsqd
_refine_ls_weighting_details 'calc w=1/[\s^2^(Fo^2^)+(0.1532P)^2^+0.0000P] where P=(Fo^2^+2Fc^2^)/3'
_refine_ls_weighting_scheme calc
_refine_ls_wR_factor_gt 0.1908
_refine_ls_wR_factor_ref 0.2071
_reflns_number_gt 2741
_reflns_number_total 4185
_reflns_threshold_expression >2sigma(I)
_cod_data_source_file ja0401702_1.cif
_cod_data_source_block 38
_cod_database_code 4113263

loop_
_symmetry_equiv_pos_as_xyz
'x, y, z'
'-x, y+1/2, -z+1/2'
'-x, -y, -z'
'x, -y-1/2, z-1/2'

loop_
_atom_site_label
_atom_site_type_symbol
_atom_site_fract_x
_atom_site_fract_y
_atom_site_fract_z
_atom_site_U_iso_or_equiv
_atom_site_adp_type
_atom_site_occupancy
_atom_site_symmetry_multiplicity
_atom_site_calc_flag
_atom_site_refinement_flags
C1 C 0.99885(16) 0.02799(14) 0.3872(2) 0.0417(5) Uani 1 1 d .
H1 H 1.0587 0.0515 0.3519 0.050 Uiso 1 1 calc R
C2 C 0.92058(16) 0.03789(14) 0.2697(2) 0.0413(5) Uani 1 1 d .
C3 C 0.82436(17) 0.02143(14) 0.3009(2) 0.0460(5) Uani 1 1 d .
H3 H 0.8085 0.0049 0.3968 0.055 Uiso 1 1 calc R
C4 C 0.75194(16) 0.02938(15) 0.1911(2) 0.0459(5) Uani 1 1 d .
C5 C 0.77735(17) 0.05481(14) 0.0479(2) 0.0454(5) Uani 1 1 d .
C6 C 0.87110(19) 0.07214(16) 0.0153(2) 0.0529(6) Uani 1 1 d .
H6 H 0.8863 0.0897 -0.0802 0.064 Uiso 1 1 calc R
C7 C 0.94300(18) 0.06350(15) 0.1247(2) 0.0497(6) Uani 1 1 d .
H7 H 1.0066 0.0747 0.1020 0.060 Uiso 1 1 calc R
C8 C 0.97984(16) 0.05679(13) 0.5479(2) 0.0433(5) Uani 1 1 d .
H8 H 0.9117 0.0704 0.5585 0.052 Uiso 1 1 calc R
C9 C 1.04332(18) 0.12224(15) 0.6053(2) 0.0499(6) Uani 1 1 d .
C10 C 1.0725(4) 0.2067(2) 0.8139(4) 0.1117(15) Uani 1 1 d .
H10A H 1.1372 0.1886 0.8333 0.134 Uiso 1 1 calc R
H10B H 1.0436 0.2209 0.9069 0.134 Uiso 1 1 calc R
H10C H 1.0736 0.2519 0.7489 0.134 Uiso 1 1 calc R
C11 C 0.6298(3) -0.0100(5) 0.3541(5) 0.179(3) Uani 1 1 d .
H11A H 0.6616 -0.0589 0.3781 0.215 Uiso 1 1 calc R
H11B H 0.5612 -0.0176 0.3540 0.215 Uiso 1 1 calc R
H11C H 0.6478 0.0291 0.4277 0.215 Uiso 1 1 calc R
C12 C 0.65321(19) -0.07804(18) -0.1237(3) 0.0596(7) Uani 1 1 d .
C13 C 0.5573(2) -0.08888(19) -0.0830(3) 0.0639(7) Uani 1 1 d .
H13 H 0.5131 -0.0480 -0.0950 0.077 Uiso 1 1 calc R
C14 C 0.5288(3) -0.1603(2) -0.0250(3) 0.0779(9) Uani 1 1 d .
H14 H 0.4652 -0.1668 0.0033 0.093 Uiso 1 1 calc R
C15 C 0.5934(3) -0.2231(2) -0.0078(4) 0.0878(10) Uani 1 1 d .
C16 C 0.6875(4) -0.2111(3) -0.0499(5) 0.1045(15) Uani 1 1 d .
H16 H 0.7314 -0.2523 -0.0393 0.125 Uiso 1 1 calc R
C17 C 0.7192(3) -0.1389(2) -0.1081(4) 0.0872(11) Uani 1 1 d .
H17 H 0.7829 -0.1321 -0.1355 0.105 Uiso 1 1 calc R
C18 C 0.5589(5) -0.3012(3) 0.0521(5) 0.1388(19) Uani 1 1 d .
H18A H 0.5227 -0.2925 0.1411 0.167 Uiso 1 1 calc R
H18B H 0.6135 -0.3342 0.0760 0.167 Uiso 1 1 calc R
H18C H 0.5187 -0.3267 -0.0226 0.167 Uiso 1 1 calc R
O19 O 0.70131(12) 0.06883(11) -0.05737(16) 0.0536(5) Uani 1 1 d .
O20 O 0.65728(13) 0.01557(14) 0.21164(19) 0.0679(6) Uani 1 1 d .
O21 O 0.60714(15) 0.04796(14) -0.27791(19) 0.0770(6) Uani 1 1 d .
O22 O 0.77567(16) 0.00437(17) -0.2726(2) 0.0883(8) Uani 1 1 d .
O23 O 1.10959(15) 0.15125(12) 0.5418(2) 0.0696(6) Uani 1 1 d .
O24 O 1.01691(17) 0.14458(13) 0.7423(2) 0.0759(6) Uani 1 1 d .
S25 S 0.68679(5) 0.01245(5) -0.19949(6) 0.0607(3) Uani 1 1 d .

loop_
_atom_site_aniso_label
_atom_site_aniso_U_11
_atom_site_aniso_U_22
_atom_site_aniso_U_33
_atom_site_aniso_U_23
_atom_site_aniso_U_13
_atom_site_aniso_U_12
C1 0.0260(12) 0.0540(15) 0.0450(11) 0.0021(8) -0.0050(8) -0.0042(9)
C2 0.0325(12) 0.0483(13) 0.0429(10) 0.0013(8) -0.0043(8) -0.0005(9)
C3 0.0355(13) 0.0628(16) 0.0393(11) 0.0073(9) -0.0054(8) -0.0026(10)
C4 0.0312(13) 0.0626(16) 0.0437(11) 0.0030(9) -0.0033(9) -0.0008(10)
C5 0.0391(13) 0.0530(15) 0.0437(11) -0.0005(9) -0.0090(9) 0.0053(10)
C6 0.0473(15) 0.0701(18) 0.0413(11) 0.0065(9) -0.0008(9) -0.0035(11)
C7 0.0375(13) 0.0646(16) 0.0469(11) 0.0040(9) 0.0001(9) -0.0051(10)
C8 0.0293(12) 0.0515(14) 0.0489(11) -0.0019(9) -0.0053(8) 0.0004(9)
C9 0.0454(15) 0.0488(15) 0.0548(12) 0.0021(10) -0.0118(10) 0.0000(10)
C10 0.146(4) 0.098(3) 0.091(2) -0.034(2) -0.018(2) -0.044(3)
C11 0.051(3) 0.400(10) 0.085(3) 0.113(4) -0.013(2) -0.059(4)
C12 0.0430(16) 0.0765(19) 0.0588(13) -0.0180(12) -0.0103(10) 0.0129(12)
C13 0.0544(18) 0.071(2) 0.0658(15) -0.0082(13) 0.0008(12) 0.0117(14)
C14 0.075(2) 0.081(2) 0.0787(19) -0.0024(15) 0.0084(16) 0.0034(17)
C15 0.105(3) 0.078(2) 0.0792(19) -0.0053(16) -0.0236(18) 0.007(2)
C16 0.101(3) 0.089(3) 0.120(3) -0.017(2) -0.046(3) 0.038(2)
C17 0.055(2) 0.093(3) 0.112(2) -0.023(2) -0.0213(17) 0.0215(17)
C18 0.212(6) 0.092(3) 0.110(3) 0.017(2) -0.020(3) 0.003(3)
O19 0.0448(11) 0.0726(12) 0.0426(8) 0.0016(7) -0.0127(7) 0.0088(8)
O20 0.0312(11) 0.1219(18) 0.0502(10) 0.0136(9) -0.0070(7) -0.0069(9)
O21 0.0611(14) 0.1154(18) 0.0532(10) 0.0157(10) -0.0230(9) -0.0063(11)
O22 0.0508(15) 0.154(2) 0.0608(12) -0.0285(11) 0.0134(10) -0.0135(12)
O23 0.0662(14) 0.0648(13) 0.0772(11) 0.0034(9) -0.0076(10) -0.0238(10)
O24 0.0872(16) 0.0743(14) 0.0660(11) -0.0219(9) -0.0018(10) -0.0195(11)
S25 0.0426(4) 0.0985(6) 0.0407(4) -0.0059(3) -0.0056(2) -0.0018(3)

loop_
_atom_type_symbol
_atom_type_description
_atom_type_scat_dispersion_real
_atom_type_scat_dispersion_imag
_atom_type_scat_source
C C 0.0033 0.0016 'International Tables Vol C Tables 4.2.6.8 and 6.1.1.4'
H H 0.0000 0.0000 'International Tables Vol C Tables 4.2.6.8 and 6.1.1.4'
O O 0.0106 0.0060 'International Tables Vol C Tables 4.2.6.8 and 6.1.1.4'
S S 0.1246 0.1234 'International Tables Vol C Tables 4.2.6.8 and 6.1.1.4'

loop_
_geom_angle_atom_site_label_1
_geom_angle_atom_site_label_2
_geom_angle_atom_site_label_3
_geom_angle
_geom_angle_site_symmetry_1
_geom_angle_site_symmetry_3
C2 C1 C8 118.37(18) . .
C2 C1 C8 118.99(18) . 3_756
C8 C1 C8 89.05(16) . 3_756
C2 C1 H1 109.6 . .
C8 C1 H1 109.6 . .
C8 C1 H1 109.6 3_756 .
C3 C2 C7 118.66(19) . .
C3 C2 C1 121.13(18) . .
C7 C2 C1 120.2(2) . .
C4 C3 C2 121.11(19) . .
C4 C3 H3 119.4 . .
C2 C3 H3 119.4 . .
O20 C4 C3 125.1(2) . .
O20 C4 C5 116.44(19) . .
C3 C4 C5 118.4(2) . .
C6 C5 C4 121.4(2) . .
C6 C5 O19 121.3(2) . .
C4 C5 O19 117.0(2) . .
C5 C6 C7 119.9(2) . .
C5 C6 H6 120.0 . .
C7 C6 H6 120.0 . .
C6 C7 C2 120.5(2) . .
C6 C7 H7 119.8 . .
C2 C7 H7 119.8 . .
C9 C8 C1 116.0(2) . .
C9 C8 C1 116.57(18) . 3_756
C1 C8 C1 90.95(16) . 3_756
C9 C8 H8 110.6 . .
C1 C8 H8 110.6 . .
C1 C8 H8 110.6 3_756 .
O23 C9 O24 123.1(2) . .
O23 C9 C8 126.5(2) . .
O24 C9 C8 110.4(2) . .
O24 C10 H10A 109.5 . .
O24 C10 H10B 109.5 . .
H10A C10 H10B 109.5 . .
O24 C10 H10C 109.5 . .
H10A C10 H10C 109.5 . .
H10B C10 H10C 109.5 . .
O20 C11 H11A 109.5 . .
O20 C11 H11B 109.5 . .
H11A C11 H11B 109.5 . .
O20 C11 H11C 109.5 . .
H11A C11 H11C 109.5 . .
H11B C11 H11C 109.5 . .
C17 C12 C13 120.4(3) . .
C17 C12 S25 120.8(3) . .
C13 C12 S25 118.7(2) . .
C14 C13 C12 119.8(3) . .
C14 C13 H13 120.1 . .
C12 C13 H13 120.1 . .
C13 C14 C15 121.3(4) . .
C13 C14 H14 119.3 . .
C15 C14 H14 119.3 . .
C16 C15 C14 117.8(4) . .
C16 C15 C18 122.3(4) . .
C14 C15 C18 119.9(4) . .
C15 C16 C17 122.3(3) . .
C15 C16 H16 118.8 . .
C17 C16 H16 118.8 . .
C12 C17 C16 118.3(4) . .
C12 C17 H17 120.8 . .
C16 C17 H17 120.8 . .
C15 C18 H18A 109.5 . .
C15 C18 H18B 109.5 . .
H18A C18 H18B 109.5 . .
C15 C18 H18C 109.5 . .
H18A C18 H18C 109.5 . .
H18B C18 H18C 109.5 . .
C5 O19 S25 120.18(15) . .
C4 O20 C11 117.6(2) . .
C9 O24 C10 117.0(3) . .
O22 S25 O21 119.28(14) . .
O22 S25 O19 109.21(11) . .
O21 S25 O19 102.51(12) . .
O22 S25 C12 109.72(15) . .
O21 S25 C12 110.44(13) . .
O19 S25 C12 104.45(10) . .

loop_
_geom_bond_atom_site_label_1
_geom_bond_atom_site_label_2
_geom_bond_distance
_geom_bond_site_symmetry_2
C1 C2 1.498(3) .
C1 C8 1.540(3) .
C1 C8 1.573(3) 3_756
C1 H1 0.9800 .
C2 C3 1.399(3) .
C2 C7 1.404(3) .
C3 C4 1.391(3) .
C3 H3 0.9300 .
C4 O20 1.351(3) .
C4 C5 1.399(3) .
C5 C6 1.371(4) .
C5 O19 1.413(2) .
C6 C7 1.384(3) .
C6 H6 0.9300 .
C7 H7 0.9300 .
C8 C9 1.498(3) .
C8 C1 1.573(3) 3_756
C8 H8 0.9800 .
C9 O23 1.197(3) .
C9 O24 1.337(3) .
C10 O24 1.443(4) .
C10 H10A 0.9600 .
C10 H10B 0.9600 .
C10 H10C 0.9600 .
C11 O20 1.402(4) .
C11 H11A 0.9600 .
C11 H11B 0.9600 .
C11 H11C 0.9600 .
C12 C17 1.383(4) .
C12 C13 1.399(4) .
C12 S25 1.743(3) .
C13 C14 1.378(5) .
C13 H13 0.9300 .
C14 C15 1.397(5) .
C14 H14 0.9300 .
C15 C16 1.383(6) .
C15 C18 1.509(6) .
C16 C17 1.403(6) .
C16 H16 0.9300 .
C17 H17 0.9300 .
C18 H18A 0.9600 .
C18 H18B 0.9600 .
C18 H18C 0.9600 .
O19 S25 1.5939(17) .
O21 S25 1.425(2) .
O22 S25 1.416(2) .
